data_2015912
loop_
_publ_author_name
'Sridhar, Balasubramanian'
'Ravikumar, Krishnan'

_publ_section_title
;
 Supramolecular hydrogen-bonding networks in bis(adeninium) phthalate
 phthalic acid 1.45-hydrate
;
_journal_coeditor_code LN3036
_journal_issue 4
_journal_name_full 'Acta Crystallographica Section C'
_journal_page_first o212
_journal_page_last o214
_journal_paper_doi 10.1107/S0108270107006300
_journal_volume 63
_journal_year 2007
_chemical_formula_iupac '2C5 H6 N5 + , C8 H4 O4 2- , C8 H6 O4 , 1.45H2 O'
_chemical_formula_moiety '2C5 H6 N5 + , C8 H4 O4 2- , C8 H6 O4 , 1.45H2 O'
_chemical_formula_sum 'C26 H24.91 N10 O9.45'
_chemical_formula_weight 628.65
_chemical_name_systematic
;
bis(adeninium) phthalate phthalic acid 1.45-hydrate
;
_space_group_IT_number 60
_symmetry_cell_setting orthorhombic
_symmetry_space_group_name_Hall '-P 2n 2ab'
_symmetry_space_group_name_H-M 'P b c n'
_atom_sites_solution_hydrogens geom
_atom_sites_solution_primary direct
_atom_sites_solution_secondary difmap
_audit_creation_method SHELXL97
_cell_angle_alpha 90.00
_cell_angle_beta 90.00
_cell_angle_gamma 90.00
_cell_formula_units_Z 8
_cell_length_a 7.0100(5)
_cell_length_b 33.052(2)
_cell_length_c 24.2496(17)
_cell_measurement_reflns_used 7507
_cell_measurement_temperature 293(2)
_cell_measurement_theta_max 27.46
_cell_measurement_theta_min 2.47
_cell_volume 5618.5(7)
_computing_cell_refinement 'SAINT (Bruker, 2001)'
_computing_data_collection 'SMART (Bruker, 2001)'
_computing_data_reduction SAINT
_computing_molecular_graphics
;
SHELXTL/PC (Sheldrick, 1990) and DIAMOND (Brandenburg & Putz,
2005)
;
_computing_publication_material SHELXL97
_computing_structure_refinement 'SHELXL97 (Sheldrick, 1997)'
_computing_structure_solution 'SHELXS97 (Sheldrick, 1997)'
_diffrn_ambient_temperature 293(2)
_diffrn_measured_fraction_theta_full 0.999
_diffrn_measured_fraction_theta_max 0.999
_diffrn_measurement_device 'Bruker SMART APEX CCD area-detector'
_diffrn_measurement_device_type 'Bruker SMART APEX CCD area-detector'
_diffrn_measurement_method \w
_diffrn_radiation_monochromator graphite
_diffrn_radiation_source 'fine-focus sealed tube'
_diffrn_radiation_type MoK\a
_diffrn_radiation_wavelength 0.71073
_diffrn_reflns_av_R_equivalents 0.0267
_diffrn_reflns_av_sigmaI/netI 0.0151
_diffrn_reflns_limit_h_max 8
_diffrn_reflns_limit_h_min -8
_diffrn_reflns_limit_k_max 39
_diffrn_reflns_limit_k_min -39
_diffrn_reflns_limit_l_max 28
_diffrn_reflns_limit_l_min -28
_diffrn_reflns_number 50712
_diffrn_reflns_theta_full 25.00
_diffrn_reflns_theta_max 25.00
_diffrn_reflns_theta_min 1.68
_diffrn_standards_number 0
_exptl_absorpt_coefficient_mu 0.116
_exptl_absorpt_correction_type none
_exptl_crystal_colour colourless
_exptl_crystal_density_diffrn 1.486
_exptl_crystal_density_method 'not measured'
_exptl_crystal_description block
_exptl_crystal_F_000 2612.1
_exptl_crystal_size_max 0.19
_exptl_crystal_size_mid 0.17
_exptl_crystal_size_min 0.09
_refine_diff_density_max 0.274
_refine_diff_density_min -0.199
_refine_ls_extinction_method none
_refine_ls_goodness_of_fit_ref 1.059
_refine_ls_hydrogen_treatment mixed
_refine_ls_matrix_type full
_refine_ls_number_parameters 472
_refine_ls_number_reflns 4961
_refine_ls_number_restraints 4
_refine_ls_restrained_S_all 1.059
_refine_ls_R_factor_all 0.0437
_refine_ls_R_factor_gt 0.0399
_refine_ls_shift/su_max 0.001
_refine_ls_shift/su_mean 0.000
_refine_ls_structure_factor_coef Fsqd
_refine_ls_weighting_details 'calc w = 1/[\s^2^(Fo^2^)+(0.0485P)^2^+2.4152P] where P=(Fo^2^+2Fc^2^)/3'
_refine_ls_weighting_scheme calc
_refine_ls_wR_factor_gt 0.1015
_refine_ls_wR_factor_ref 0.1044
_reflns_number_gt 4499
_reflns_number_total 4961
_reflns_threshold_expression I>2\s(I)
_cod_data_source_file ln3036.cif
_cod_data_source_block I
_cod_original_cell_volume 5618.4(7)
_cod_database_code 2015912
_cod_database_fobs_code 2015912

loop_
_symmetry_equiv_pos_as_xyz
'x, y, z'
'-x+1/2, -y+1/2, z+1/2'
'x+1/2, -y+1/2, -z'
'-x, y, -z+1/2'
'-x, -y, -z'
'x-1/2, y-1/2, -z-1/2'
'-x-1/2, y-1/2, z'
'x, -y, z-1/2'

loop_
_atom_site_type_symbol
_atom_site_label
_atom_site_fract_x
_atom_site_fract_y
_atom_site_fract_z
_atom_site_U_iso_or_equiv
_atom_site_adp_type
_atom_site_calc_flag
_atom_site_refinement_flags
_atom_site_occupancy
_atom_site_disorder_assembly
_atom_site_disorder_group
C C1 0.5854(2) 0.63643(5) 0.69324(6) 0.0371(4) Uani d . 1 . .
C C2 0.5315(2) 0.67455(4) 0.72261(6) 0.0333(3) Uani d . 1 . .
C C3 0.5612(2) 0.71129(5) 0.69591(7) 0.0389(4) Uani d . 1 . .
H H3 0.6020 0.7115 0.6594 0.047 Uiso calc R 1 . .
C C4 0.5309(2) 0.74746(5) 0.72305(7) 0.0439(4) Uani d . 1 . .
H H4 0.5521 0.7718 0.7049 0.053 Uiso calc R 1 . .
O O1 0.6818(2) 0.61093(4) 0.72005(5) 0.0599(4) Uani d . 1 . .
O O2 0.5425(2) 0.63196(4) 0.64362(4) 0.0508(3) Uani d . 1 . .
C C5 0.6074(2) 0.68901(5) 0.30215(6) 0.0373(4) Uani d . 1 . .
C C6 0.5388(2) 0.72766(4) 0.27660(6) 0.0329(3) Uani d . 1 . .
C C7 0.5711(2) 0.76419(5) 0.30321(7) 0.0408(4) Uani d . 1 . .
H H7 0.6177 0.7643 0.3391 0.049 Uiso calc R 1 . .
C C8 0.5342(2) 0.80036(5) 0.27662(7) 0.0470(4) Uani d . 1 . .
H H8A 0.5555 0.8247 0.2947 0.056 Uiso calc R 1 . .
O O3 0.7061(2) 0.66571(4) 0.27305(5) 0.0593(4) Uani d . 1 . .
O O4 0.57341(19) 0.68209(4) 0.35207(4) 0.0485(3) Uani d . 1 . .
C C9 0.1690(3) 0.64747(5) 0.55479(7) 0.0440(4) Uani d . 1 . .
C C10 0.0225(3) 0.67218(5) 0.52441(6) 0.0397(4) Uani d . 1 . .
C C11 -0.1510(3) 0.67834(6) 0.55067(8) 0.0514(5) Uani d . 1 . .
H H11 -0.1723 0.6670 0.5852 0.062 Uiso calc R 1 . .
C C12 -0.2918(3) 0.70108(6) 0.52600(8) 0.0573(5) Uani d . 1 . .
H H12 -0.4075 0.7050 0.5440 0.069 Uiso calc R 1 . .
C C13 -0.2625(3) 0.71805(6) 0.47484(8) 0.0538(5) Uani d . 1 . .
H H13 -0.3582 0.7333 0.4583 0.065 Uiso calc R 1 . .
C C14 -0.0911(3) 0.71237(5) 0.44834(7) 0.0457(4) Uani d . 1 . .
H H14 -0.0714 0.7239 0.4138 0.055 Uiso calc R 1 . .
C C15 0.0533(2) 0.68956(5) 0.47258(6) 0.0377(4) Uani d . 1 . .
C C16 0.2374(2) 0.68309(5) 0.44358(6) 0.0388(4) Uani d . 1 . .
O O5 0.1742(3) 0.61115(4) 0.55338(6) 0.0723(5) Uani d . 1 . .
O O6 0.2806(2) 0.67018(4) 0.58560(5) 0.0537(3) Uani d . 1 . .
H H6 0.371(4) 0.6559(8) 0.6060(11) 0.098(9) Uiso d . 1 . .
O O7 0.34442(19) 0.65565(4) 0.45513(6) 0.0577(4) Uani d . 1 . .
O O8 0.2722(2) 0.70943(4) 0.40411(5) 0.0519(3) Uani d . 1 . .
H H8 0.377(4) 0.7014(7) 0.3871(10) 0.078(8) Uiso d . 1 . .
C C22 0.6827(3) 0.60099(6) 0.44488(7) 0.0477(4) Uani d . 1 . .
H H22 0.6684 0.6235 0.4675 0.057 Uiso calc R 1 . .
C C24 0.7242(2) 0.53533(5) 0.43201(7) 0.0421(4) Uani d . 1 . .
C C25 0.7202(3) 0.53809(5) 0.37511(7) 0.0419(4) Uani d . 1 . .
C C26 0.6955(2) 0.57644(5) 0.35165(7) 0.0415(4) Uani d . 1 . .
C C28 0.7573(3) 0.47633(6) 0.39350(7) 0.0510(5) Uani d . 1 . .
H H28 0.7737 0.4485 0.3901 0.061 Uiso calc R 1 . .
N N21 0.6757(2) 0.60705(4) 0.38999(6) 0.0428(3) Uani d . 1 . .
H H21 0.654(3) 0.6328(7) 0.3787(9) 0.063(6) Uiso d . 1 . .
N N23 0.7080(2) 0.56618(5) 0.46895(6) 0.0483(4) Uani d . 1 . .
N N27 0.7411(2) 0.50069(4) 0.35094(6) 0.0486(4) Uani d . 1 . .
N N29 0.7477(2) 0.49560(5) 0.44302(6) 0.0481(4) Uani d . 1 . .
H H29 0.759(3) 0.4856(7) 0.4783(9) 0.066(6) Uiso d . 1 . .
N N30 0.6889(3) 0.58450(5) 0.29864(6) 0.0533(4) Uani d . 1 . .
H H301 0.685(3) 0.6107(8) 0.2880(9) 0.070(7) Uiso d . 1 . .
H H302 0.716(3) 0.5655(6) 0.2747(8) 0.050(5) Uiso d . 1 . .
C C32 0.7465(3) 0.50949(5) 0.71608(7) 0.0505(5) Uani d . 1 . .
H H32 0.7425 0.5170 0.7530 0.061 Uiso calc R 1 . .
C C34 0.7801(2) 0.46369(5) 0.65045(7) 0.0387(4) Uani d . 1 . .
C C35 0.7599(2) 0.49169(5) 0.60869(6) 0.0366(3) Uani d . 1 . .
C C36 0.7271(2) 0.53230(5) 0.62354(6) 0.0386(4) Uani d . 1 . .
C C38 0.7983(3) 0.43451(5) 0.57031(7) 0.0444(4) Uani d . 1 . .
H H38 0.8119 0.4143 0.5439 0.053 Uiso calc R 1 . .
N N31 0.7239(2) 0.53911(4) 0.67878(6) 0.0444(4) Uani d D 1 . .
H H31 0.706(4) 0.5654(6) 0.6913(10) 0.089(8) Uiso d D 1 . .
N N33 0.7737(2) 0.47103(4) 0.70546(6) 0.0494(4) Uani d . 1 . .
N N37 0.7711(2) 0.47273(4) 0.55777(5) 0.0427(3) Uani d . 1 . .
N N39 0.8046(2) 0.42725(4) 0.62520(6) 0.0430(3) Uani d . 1 . .
H H39 0.829(3) 0.4036(7) 0.6430(8) 0.058(6) Uiso d . 1 . .
N N40 0.6988(3) 0.56279(5) 0.58987(6) 0.0520(4) Uani d . 1 . .
H H401 0.670(3) 0.5864(7) 0.6031(8) 0.059(6) Uiso d . 1 . .
H H402 0.704(3) 0.5597(6) 0.5510(9) 0.061(6) Uiso d . 1 . .
O O1W 0.9041(3) 0.35656(4) 0.67902(6) 0.0587(4) Uani d . 1 . .
H H1W 0.824(5) 0.3480(10) 0.7030(13) 0.108(11) Uiso d . 1 . .
H H2W 1.012(6) 0.3530(11) 0.6923(16) 0.151(16) Uiso d . 1 . .
O O2W 1.0978(8) 0.59414(17) 0.6871(2) 0.104(2) Uani d PD 0.454(6) A 1
H H3W 1.194(7) 0.605(2) 0.706(3) 0.14(3) Uiso d PD 0.454(6) A 1
H H4W 0.992(7) 0.591(4) 0.707(3) 0.24(7) Uiso d PD 0.454(6) A 1

loop_
_atom_site_aniso_label
_atom_site_aniso_U_11
_atom_site_aniso_U_22
_atom_site_aniso_U_33
_atom_site_aniso_U_12
_atom_site_aniso_U_13
_atom_site_aniso_U_23
C1 0.0429(9) 0.0348(8) 0.0337(8) 0.0032(7) -0.0003(7) 0.0015(6)
C2 0.0337(8) 0.0308(7) 0.0352(8) 0.0004(6) -0.0037(6) 0.0014(6)
C3 0.0398(9) 0.0379(8) 0.0392(8) -0.0003(7) -0.0022(7) 0.0076(7)
C4 0.0449(10) 0.0293(8) 0.0576(10) -0.0024(7) -0.0087(8) 0.0079(7)
O1 0.0904(10) 0.0429(7) 0.0465(7) 0.0276(7) -0.0217(7) -0.0100(6)
O2 0.0717(9) 0.0484(7) 0.0323(6) 0.0172(6) -0.0052(6) -0.0045(5)
C5 0.0403(9) 0.0377(8) 0.0340(8) 0.0036(7) 0.0051(7) 0.0003(6)
C6 0.0335(8) 0.0324(8) 0.0328(7) 0.0012(6) 0.0065(6) -0.0002(6)
C7 0.0384(9) 0.0426(9) 0.0413(9) 0.0005(7) 0.0025(7) -0.0088(7)
C8 0.0439(10) 0.0309(8) 0.0662(11) -0.0016(7) 0.0075(8) -0.0096(7)
O3 0.0851(10) 0.0430(7) 0.0498(7) 0.0247(7) 0.0280(7) 0.0095(6)
O4 0.0647(8) 0.0486(7) 0.0320(6) 0.0125(6) 0.0077(6) 0.0052(5)
C9 0.0573(11) 0.0399(9) 0.0347(8) -0.0002(8) 0.0045(8) 0.0025(7)
C10 0.0477(9) 0.0346(8) 0.0367(8) -0.0043(7) 0.0018(7) -0.0043(6)
C11 0.0561(11) 0.0533(11) 0.0448(10) -0.0037(9) 0.0109(9) -0.0038(8)
C12 0.0451(11) 0.0648(12) 0.0620(12) 0.0014(9) 0.0108(9) -0.0146(10)
C13 0.0455(10) 0.0559(11) 0.0599(12) 0.0095(9) -0.0082(9) -0.0107(9)
C14 0.0497(10) 0.0459(9) 0.0416(9) 0.0023(8) -0.0057(8) -0.0021(7)
C15 0.0422(9) 0.0353(8) 0.0357(8) -0.0017(7) -0.0012(7) -0.0036(6)
C16 0.0456(9) 0.0364(8) 0.0344(8) 0.0002(7) -0.0008(7) -0.0021(7)
O5 0.1073(13) 0.0387(8) 0.0708(10) 0.0008(8) -0.0185(9) 0.0078(6)
O6 0.0638(9) 0.0461(7) 0.0513(8) 0.0066(6) -0.0143(7) -0.0013(6)
O7 0.0552(8) 0.0592(8) 0.0586(8) 0.0159(7) 0.0110(6) 0.0147(6)
O8 0.0615(8) 0.0478(7) 0.0464(7) 0.0089(6) 0.0164(6) 0.0090(6)
C22 0.0549(11) 0.0468(10) 0.0413(9) 0.0068(8) -0.0039(8) -0.0043(8)
C24 0.0442(9) 0.0496(10) 0.0324(8) 0.0011(8) -0.0009(7) 0.0035(7)
C25 0.0482(10) 0.0399(9) 0.0376(9) -0.0024(7) -0.0003(7) -0.0010(7)
C26 0.0475(10) 0.0400(9) 0.0369(9) -0.0032(7) -0.0029(7) 0.0010(7)
C28 0.0692(12) 0.0421(10) 0.0418(10) 0.0010(9) 0.0009(9) 0.0011(8)
N21 0.0523(9) 0.0364(8) 0.0397(8) 0.0037(7) -0.0031(6) -0.0001(6)
N23 0.0607(10) 0.0471(8) 0.0372(8) 0.0077(7) -0.0028(7) 0.0012(6)
N27 0.0680(10) 0.0380(7) 0.0399(8) -0.0009(7) 0.0011(7) -0.0039(6)
N29 0.0644(10) 0.0452(8) 0.0346(8) 0.0036(7) -0.0005(7) 0.0069(6)
N30 0.0900(13) 0.0377(8) 0.0321(8) -0.0024(8) -0.0015(8) 0.0022(7)
C32 0.0772(13) 0.0439(10) 0.0305(8) 0.0043(9) -0.0008(8) -0.0003(7)
C34 0.0455(9) 0.0340(8) 0.0367(8) 0.0001(7) 0.0004(7) 0.0007(7)
C35 0.0440(9) 0.0340(8) 0.0318(8) 0.0005(7) 0.0014(7) -0.0011(6)
C36 0.0479(9) 0.0355(8) 0.0325(8) 0.0013(7) 0.0010(7) -0.0006(7)
C38 0.0580(11) 0.0331(8) 0.0422(9) 0.0025(8) 0.0016(8) -0.0068(7)
N31 0.0673(10) 0.0345(7) 0.0314(7) 0.0055(7) -0.0004(7) -0.0024(6)
N33 0.0746(11) 0.0385(8) 0.0349(7) 0.0034(7) -0.0013(7) 0.0026(6)
N37 0.0582(9) 0.0370(7) 0.0328(7) 0.0025(6) 0.0016(6) -0.0043(6)
N39 0.0566(9) 0.0299(7) 0.0426(8) 0.0015(6) 0.0007(7) 0.0015(6)
N40 0.0904(13) 0.0334(8) 0.0323(8) 0.0107(8) 0.0023(8) 0.0003(6)
O1W 0.0657(10) 0.0528(8) 0.0574(8) 0.0024(7) 0.0051(8) 0.0179(6)
O2W 0.097(4) 0.116(4) 0.097(3) -0.003(3) -0.021(3) -0.042(3)

loop_
_atom_type_symbol
_atom_type_description
_atom_type_scat_dispersion_real
_atom_type_scat_dispersion_imag
_atom_type_scat_source
C C 0.0033 0.0016 'International Tables Vol C Tables 4.2.6.8 and 6.1.1.4'
H H 0.0000 0.0000 'International Tables Vol C Tables 4.2.6.8 and 6.1.1.4'
N N 0.0061 0.0033 'International Tables Vol C Tables 4.2.6.8 and 6.1.1.4'
O O 0.0106 0.0060 'International Tables Vol C Tables 4.2.6.8 and 6.1.1.4'

loop_
_geom_angle_atom_site_label_1
_geom_angle_atom_site_label_2
_geom_angle_atom_site_label_3
_geom_angle_site_symmetry_1
_geom_angle_site_symmetry_3
_geom_angle
O2 C1 O1 . . 123.13(15)
O2 C1 C2 . . 119.83(14)
O1 C1 C2 . . 116.94(14)
C3 C2 C2 . 4_656 119.25(9)
C3 C2 C1 . . 118.39(14)
C2 C2 C1 4_656 . 122.11(8)
C4 C3 C2 . . 120.68(15)
C4 C3 H3 . . 119.7
C2 C3 H3 . . 119.7
C4 C4 C3 4_656 . 120.07(10)
C4 C4 H4 4_656 . 120.0
C3 C4 H4 . . 120.0
O3 C5 O4 . . 122.44(15)
O3 C5 C6 . . 117.92(13)
O4 C5 C6 . . 119.54(14)
C7 C6 C6 . 4_655 119.46(10)
C7 C6 C5 . . 119.81(14)
C6 C6 C5 4_655 . 120.36(9)
C8 C7 C6 . . 120.33(16)
C8 C7 H7 . . 119.8
C6 C7 H7 . . 119.8
C8 C8 C7 4_655 . 120.16(10)
C8 C8 H8A 4_655 . 119.9
C7 C8 H8A . . 119.9
O5 C9 O6 . . 124.59(18)
O5 C9 C10 . . 123.29(17)
O6 C9 C10 . . 111.96(14)
C11 C10 C15 . . 119.17(17)
C11 C10 C9 . . 116.93(15)
C15 C10 C9 . . 123.89(15)
C12 C11 C10 . . 120.59(17)
C12 C11 H11 . . 119.7
C10 C11 H11 . . 119.7
C13 C12 C11 . . 120.43(18)
C13 C12 H12 . . 119.8
C11 C12 H12 . . 119.8
C14 C13 C12 . . 119.71(18)
C14 C13 H13 . . 120.1
C12 C13 H13 . . 120.1
C13 C14 C15 . . 120.78(17)
C13 C14 H14 . . 119.6
C15 C14 H14 . . 119.6
C14 C15 C10 . . 119.31(16)
C14 C15 C16 . . 120.66(15)
C10 C15 C16 . . 120.02(15)
O7 C16 O8 . . 123.33(16)
O7 C16 C15 . . 122.49(15)
O8 C16 C15 . . 114.17(15)
C9 O6 H6 . . 114.6(17)
C16 O8 H8 . . 107.1(16)
N23 C22 N21 . . 125.39(16)
N23 C22 H22 . . 117.3
N21 C22 H22 . . 117.3
N29 C24 N23 . . 127.47(15)
N29 C24 C25 . . 105.30(15)
N23 C24 C25 . . 127.23(16)
N27 C25 C24 . . 111.32(15)
N27 C25 C26 . . 130.81(15)
C24 C25 C26 . . 117.87(15)
N30 C26 N21 . . 120.44(16)
N30 C26 C25 . . 125.84(16)
N21 C26 C25 . . 113.71(14)
N27 C28 N29 . . 113.70(16)
N27 C28 H28 . . 123.1
N29 C28 H28 . . 123.1
C22 N21 C26 . . 123.55(15)
C22 N21 H21 . . 116.3(13)
C26 N21 H21 . . 120.1(13)
C22 N23 C24 . . 112.22(14)
C28 N27 C25 . . 103.02(14)
C24 N29 C28 . . 106.67(15)
C24 N29 H29 . . 122.8(13)
C28 N29 H29 . . 130.5(13)
C26 N30 H301 . . 118.3(14)
C26 N30 H302 . . 119.7(13)
H301 N30 H302 . . 120.3(19)
N33 C32 N31 . . 126.29(16)
N33 C32 H32 . . 116.9
N31 C32 H32 . . 116.9
N33 C34 N39 . . 127.19(15)
N33 C34 C35 . . 126.78(15)
N39 C34 C35 . . 106.03(14)
C34 C35 N37 . . 110.17(14)
C34 C35 C36 . . 117.93(14)
N37 C35 C36 . . 131.87(15)
N40 C36 N31 . . 118.94(15)
N40 C36 C35 . . 126.68(15)
N31 C36 C35 . . 114.37(14)
N37 C38 N39 . . 113.76(14)
N37 C38 H38 . . 123.1
N39 C38 H38 . . 123.1
C32 N31 C36 . . 122.81(14)
C32 N31 H31 . . 118.6(16)
C36 N31 H31 . . 118.6(16)
C32 N33 C34 . . 111.80(14)
C38 N37 C35 . . 103.70(13)
C38 N39 C34 . . 106.35(14)
C38 N39 H39 . . 128.7(13)
C34 N39 H39 . . 124.8(13)
C36 N40 H401 . . 119.7(14)
C36 N40 H402 . . 121.9(13)
H401 N40 H402 . . 118.3(19)
H1W O1W H2W . . 107(3)
H3W O2W H4W . . 113.3(18)

loop_
_geom_bond_atom_site_label_1
_geom_bond_atom_site_label_2
_geom_bond_site_symmetry_2
_geom_bond_distance
C1 O2 . 1.2488(19)
C1 O1 . 1.2608(19)
C1 C2 . 1.496(2)
C2 C3 . 1.392(2)
C2 C2 4_656 1.400(3)
C3 C4 . 1.381(2)
C3 H3 . 0.9300
C4 C4 4_656 1.377(4)
C4 H4 . 0.9300
C5 O3 . 1.2528(19)
C5 O4 . 1.2548(19)
C5 C6 . 1.499(2)
C6 C7 . 1.388(2)
C6 C6 4_655 1.400(3)
C7 C8 . 1.383(2)
C7 H7 . 0.9300
C8 C8 4_655 1.377(4)
C8 H8A . 0.9300
C9 O5 . 1.202(2)
C9 O6 . 1.317(2)
C9 C10 . 1.505(2)
C10 C11 . 1.388(3)
C10 C15 . 1.399(2)
C11 C12 . 1.378(3)
C11 H11 . 0.9300
C12 C13 . 1.377(3)
C12 H12 . 0.9300
C13 C14 . 1.376(3)
C13 H13 . 0.9300
C14 C15 . 1.392(2)
C14 H14 . 0.9300
C15 C16 . 1.485(2)
C16 O7 . 1.210(2)
C16 O8 . 1.316(2)
O6 H6 . 0.93(3)
O8 H8 . 0.88(3)
C22 N23 . 1.302(2)
C22 N21 . 1.347(2)
C22 H22 . 0.9300
C24 N29 . 1.350(2)
C24 N23 . 1.362(2)
C24 C25 . 1.383(2)
C25 N27 . 1.376(2)
C25 C26 . 1.400(2)
C26 N30 . 1.314(2)
C26 N21 . 1.381(2)
C28 N27 . 1.314(2)
C28 N29 . 1.361(2)
C28 H28 . 0.9300
N21 H21 . 0.91(2)
N29 H29 . 0.92(2)
N30 H301 . 0.90(2)
N30 H302 . 0.88(2)
C32 N33 . 1.311(2)
C32 N31 . 1.342(2)
C32 H32 . 0.9300
C34 N33 . 1.357(2)
C34 N39 . 1.362(2)
C34 C35 . 1.379(2)
C35 N37 . 1.387(2)
C35 C36 . 1.409(2)
C36 N40 . 1.312(2)
C36 N31 . 1.358(2)
C38 N37 . 1.313(2)
C38 N39 . 1.353(2)
C38 H38 . 0.9300
N31 H31 . 0.930(17)
N39 H39 . 0.91(2)
N40 H401 . 0.87(2)
N40 H402 . 0.95(2)
O1W H1W . 0.86(3)
O1W H2W . 0.83(4)
O2W H3W . 0.894(11)
O2W H4W . 0.896(10)

loop_
_geom_hbond_atom_site_label_D
_geom_hbond_atom_site_label_H
_geom_hbond_atom_site_label_A
_geom_hbond_site_symmetry_A
_geom_hbond_distance_DH
_geom_hbond_distance_HA
_geom_hbond_distance_DA
_geom_hbond_angle_DHA
N21 H21 O4 . 0.91(2) 1.84(2) 2.7408(18) 171(2)
N29 H29 N37 . 0.92(2) 1.97(2) 2.888(2) 171.1(19)
N30 H301 O3 . 0.90(2) 1.86(2) 2.757(2) 172(2)
N30 H302 N33 8_565 0.88(2) 2.11(2) 2.971(2) 168.6(18)
N31 H31 O1 . 0.93(2) 1.67(2) 2.5930(19) 174(2)
N39 H39 O1W . 0.91(2) 1.86(2) 2.766(2) 174(2)
N40 H401 O2 . 0.87(2) 2.01(2) 2.851(2) 164(2)
N40 H402 N23 . 0.95(2) 2.00(2) 2.935(2) 167.5(19)
O6 H6 O2 . 0.93(3) 1.70(3) 2.6356(18) 177(3)
O8 H8 O4 . 0.88(3) 1.74(3) 2.6207(18) 175(2)
O1W H1W O3 8_566 0.86(3) 1.94(3) 2.769(2) 162(3)
O1W H2W O3 5_766 0.83(4) 2.24(4) 3.060(2) 172(4)
O2W H3W O1 4_756 0.894(11) 2.00(5) 2.786(4) 146(7)
O2W H4W O1 . 0.896(10) 2.30(7) 3.074(6) 145(10)

loop_
_geom_torsion_atom_site_label_1
_geom_torsion_atom_site_label_2
_geom_torsion_atom_site_label_3
_geom_torsion_atom_site_label_4
_geom_torsion_site_symmetry_1
_geom_torsion_site_symmetry_4
_geom_torsion
O2 C1 C2 C3 . . -44.4(2)
O1 C1 C2 C3 . . 132.26(17)
O2 C1 C2 C2 . 4_656 141.4(2)
O1 C1 C2 C2 . 4_656 -42.0(3)
C2 C2 C3 C4 4_656 . 0.6(3)
C1 C2 C3 C4 . . -173.87(15)
C2 C3 C4 C4 . 4_656 -0.5(3)
O3 C5 C6 C7 . . -128.20(18)
O4 C5 C6 C7 . . 48.1(2)
O3 C5 C6 C6 . 4_655 44.8(3)
O4 C5 C6 C6 . 4_655 -138.92(19)
C6 C6 C7 C8 4_655 . -2.6(3)
C5 C6 C7 C8 . . 170.45(15)
C6 C7 C8 C8 . 4_655 -0.3(3)
O5 C9 C10 C11 . . 85.2(2)
O6 C9 C10 C11 . . -90.50(19)
O5 C9 C10 C15 . . -96.1(2)
O6 C9 C10 C15 . . 88.17(19)
C15 C10 C11 C12 . . 0.4(3)
C9 C10 C11 C12 . . 179.12(17)
C10 C11 C12 C13 . . 0.0(3)
C11 C12 C13 C14 . . -0.3(3)
C12 C13 C14 C15 . . 0.2(3)
C13 C14 C15 C10 . . 0.2(3)
C13 C14 C15 C16 . . 179.28(16)
C11 C10 C15 C14 . . -0.5(2)
C9 C10 C15 C14 . . -179.14(15)
C11 C10 C15 C16 . . -179.55(15)
C9 C10 C15 C16 . . 1.8(2)
C14 C15 C16 O7 . . -159.69(17)
C10 C15 C16 O7 . . 19.4(2)
C14 C15 C16 O8 . . 19.6(2)
C10 C15 C16 O8 . . -161.38(15)
N29 C24 C25 N27 . . -0.1(2)
N23 C24 C25 N27 . . 179.90(17)
N29 C24 C25 C26 . . 179.53(16)
N23 C24 C25 C26 . . -0.5(3)
N27 C25 C26 N30 . . -0.7(3)
C24 C25 C26 N30 . . 179.76(19)
N27 C25 C26 N21 . . 178.77(18)
C24 C25 C26 N21 . . -0.8(2)
N23 C22 N21 C26 . . -0.2(3)
N30 C26 N21 C22 . . -179.36(18)
C25 C26 N21 C22 . . 1.1(3)
N21 C22 N23 C24 . . -1.0(3)
N29 C24 N23 C22 . . -178.67(18)
C25 C24 N23 C22 . . 1.4(3)
N29 C28 N27 C25 . . 0.1(2)
C24 C25 N27 C28 . . 0.0(2)
C26 C25 N27 C28 . . -179.6(2)
N23 C24 N29 C28 . . -179.82(19)
C25 C24 N29 C28 . . 0.2(2)
N27 C28 N29 C24 . . -0.2(2)
N33 C34 C35 N37 . . -178.81(17)
N39 C34 C35 N37 . . 0.2(2)
N33 C34 C35 C36 . . -0.7(3)
N39 C34 C35 C36 . . 178.34(15)
C34 C35 C36 N40 . . -177.81(18)
N37 C35 C36 N40 . . -0.2(3)
C34 C35 C36 N31 . . 1.5(2)
N37 C35 C36 N31 . . 179.13(18)
N33 C32 N31 C36 . . -0.1(3)
N40 C36 N31 C32 . . 178.19(19)
C35 C36 N31 C32 . . -1.2(3)
N31 C32 N33 C34 . . 1.0(3)
N39 C34 N33 C32 . . -179.41(18)
C35 C34 N33 C32 . . -0.6(3)
N39 C38 N37 C35 . . 0.3(2)
C34 C35 N37 C38 . . -0.3(2)
C36 C35 N37 C38 . . -178.09(19)
N37 C38 N39 C34 . . -0.2(2)
N33 C34 N39 C38 . . 179.01(18)
C35 C34 N39 C38 . . -0.03(19)
